data_7710733
loop_
_publ_author_name
'Zhang, Jiayu'
'Huang, Wenshuang'
'Han, Kailing'
'Song, Guoyong'
'Hu, Shaowei'

_publ_section_title
;
 Scandium, Titanium and Vanadium Complexes Supported by PCP-type Pincer
 Ligands: Synthesis, Structure, and Styrene Polymerization Activity
;
_journal_name_full 'Dalton Transactions'
_journal_paper_doi 10.1039/D2DT01389D
_journal_year 2022
_chemical_formula_sum 'C30 H61 O2 P2 Si2 Ti'
_chemical_formula_weight 619.80
_space_group_crystal_system orthorhombic
_space_group_IT_number 29
_space_group_name_Hall 'P 2c -2ac'
_space_group_name_H-M_alt 'P c a 21'
_atom_sites_solution_hydrogens geom
_audit_creation_method SHELXL-2014/7
_audit_update_record
;
2022-03-24 deposited with the CCDC.	2022-07-14 downloaded from the CCDC.
;
_cell_angle_alpha 90
_cell_angle_beta 90
_cell_angle_gamma 90
_cell_formula_units_Z 4
_cell_length_a 16.1891(2)
_cell_length_b 13.1418(2)
_cell_length_c 16.9923(3)
_cell_measurement_reflns_used 12072
_cell_measurement_temperature 293(2)
_cell_measurement_theta_max 76.2450
_cell_measurement_theta_min 4.3230
_cell_volume 3615.18(10)
_computing_structure_refinement 'SHELXL-2014/7 (Sheldrick, 2014)'
_diffrn_ambient_temperature 293(2)
_diffrn_measured_fraction_theta_full 0.999
_diffrn_measured_fraction_theta_max 0.956
_diffrn_measurement_device_type Rigaku
_diffrn_radiation_type CuK\a
_diffrn_radiation_wavelength 1.54184
_diffrn_reflns_av_R_equivalents 0.0323
_diffrn_reflns_av_unetI/netI 0.0357
_diffrn_reflns_Laue_measured_fraction_full 0.999
_diffrn_reflns_Laue_measured_fraction_max 0.956
_diffrn_reflns_limit_h_max 20
_diffrn_reflns_limit_h_min -10
_diffrn_reflns_limit_k_max 7
_diffrn_reflns_limit_k_min -16
_diffrn_reflns_limit_l_max 21
_diffrn_reflns_limit_l_min -19
_diffrn_reflns_number 13919
_diffrn_reflns_point_group_measured_fraction_full 0.834
_diffrn_reflns_point_group_measured_fraction_max 0.776
_diffrn_reflns_theta_full 67.684
_diffrn_reflns_theta_max 76.510
_diffrn_reflns_theta_min 3.363
_exptl_absorpt_coefficient_mu 3.645
_exptl_crystal_colour green
_exptl_crystal_density_diffrn 1.139
_exptl_crystal_description block
_exptl_crystal_F_000 1348
_refine_diff_density_max 0.279
_refine_diff_density_min -0.194
_refine_diff_density_rms 0.040
_refine_ls_abs_structure_details
;
 Flack x determined using 1995 quotients [(I+)-(I-)]/[(I+)+(I-)]
 (Parsons, Flack and Wagner, Acta Cryst. B69 (2013) 249-259).
;
_refine_ls_abs_structure_Flack 0.004(4)
_refine_ls_extinction_coef 0.00059(10)
_refine_ls_extinction_expression Fc^*^=kFc[1+0.001xFc^2^\l^3^/sin(2\q)]^-1/4^
_refine_ls_extinction_method 'SHELXL-2014/7 (Sheldrick 2014'
_refine_ls_goodness_of_fit_ref 0.875
_refine_ls_hydrogen_treatment constr
_refine_ls_matrix_type full
_refine_ls_number_parameters 335
_refine_ls_number_reflns 5894
_refine_ls_number_restraints 1
_refine_ls_restrained_S_all 0.875
_refine_ls_R_factor_all 0.0266
_refine_ls_R_factor_gt 0.0259
_refine_ls_shift/su_max 0.010
_refine_ls_shift/su_mean 0.001
_refine_ls_structure_factor_coef Fsqd
_refine_ls_weighting_details 'w=1/[\s^2^(Fo^2^)+(0.0531P)^2^+0.7806P] where P=(Fo^2^+2Fc^2^)/3'
_refine_ls_weighting_scheme calc
_refine_ls_wR_factor_gt 0.0698
_refine_ls_wR_factor_ref 0.0703
_reflns_Friedel_coverage 0.566
_reflns_Friedel_fraction_full 0.656
_reflns_Friedel_fraction_max 0.582
_reflns_number_gt 5744
_reflns_number_total 5894
_reflns_threshold_expression 'I > 2\s(I)'
_cod_data_source_file d2dt01389d2.cif
_cod_data_source_block shelx
_cod_database_code 7710733
_shelx_shelxl_version_number 2014/7
_shelx_space_group_comment
;
The symmetry employed for this shelxl refinement is uniquely defined
by the following loop, which should always be used as a source of
symmetry information in preference to the above space-group names.
They are only intended as comments.
;

loop_
_space_group_symop_operation_xyz
'x, y, z'
'-x, -y, z+1/2'
'-x+1/2, y, z+1/2'
'x+1/2, -y, z'

loop_
_atom_site_label
_atom_site_type_symbol
_atom_site_fract_x
_atom_site_fract_y
_atom_site_fract_z
_atom_site_U_iso_or_equiv
_atom_site_adp_type
_atom_site_occupancy
_atom_site_site_symmetry_order
_atom_site_calc_flag
_atom_site_refinement_flags_posn
_atom_site_refinement_flags_adp
_atom_site_refinement_flags_occupancy
_atom_site_disorder_assembly
_atom_site_disorder_group
C1 C 0.14339(13) 0.32023(18) 0.46564(14) 0.0163(4) Uani 1 1 d . . . . .
C2 C 0.14370(14) 0.41745(19) 0.49921(14) 0.0195(5) Uani 1 1 d . . . . .
C3 C 0.18933(16) 0.4455(2) 0.56514(15) 0.0253(5) Uani 1 1 d . . . . .
H3 H 0.1858 0.5110 0.5856 0.030 Uiso 1 1 calc R U . . .
C4 C 0.24018(17) 0.3732(2) 0.59943(16) 0.0273(6) Uani 1 1 d . . . . .
H4 H 0.2709 0.3901 0.6438 0.033 Uiso 1 1 calc R U . . .
C5 C 0.24570(16) 0.2760(2) 0.56845(15) 0.0237(5) Uani 1 1 d . . . . .
H5 H 0.2802 0.2275 0.5911 0.028 Uiso 1 1 calc R U . . .
C6 C 0.19839(15) 0.25278(19) 0.50271(14) 0.0191(5) Uani 1 1 d . . . . .
C7 C 0.25499(14) 0.15390(18) 0.31811(15) 0.0192(5) Uani 1 1 d . . . . .
C8 C 0.25671(16) 0.26920(18) 0.30110(16) 0.0224(5) Uani 1 1 d . . . . .
H8A H 0.2659 0.3057 0.3493 0.034 Uiso 1 1 calc R U . . .
H8B H 0.3005 0.2840 0.2647 0.034 Uiso 1 1 calc R U . . .
H8C H 0.2049 0.2897 0.2787 0.034 Uiso 1 1 calc R U . . .
C9 C 0.33859(15) 0.1238(2) 0.35408(17) 0.0249(5) Uani 1 1 d . . . . .
H9A H 0.3462 0.1591 0.4030 0.037 Uiso 1 1 calc R U . . .
H9B H 0.3396 0.0517 0.3632 0.037 Uiso 1 1 calc R U . . .
H9C H 0.3822 0.1418 0.3184 0.037 Uiso 1 1 calc R U . . .
C10 C 0.24018(15) 0.0992(2) 0.23958(15) 0.0234(5) Uani 1 1 d . . . . .
H10A H 0.1877 0.1194 0.2185 0.035 Uiso 1 1 calc R U . . .
H10B H 0.2831 0.1171 0.2031 0.035 Uiso 1 1 calc R U . . .
H10C H 0.2405 0.0270 0.2480 0.035 Uiso 1 1 calc R U . . .
C11 C 0.14482(15) -0.00777(17) 0.39590(17) 0.0266(5) Uani 1 1 d . . . . .
C12 C 0.1007(2) -0.0207(2) 0.4750(2) 0.0407(8) Uani 1 1 d . . . . .
H12A H 0.1376 -0.0021 0.5169 0.061 Uiso 1 1 calc R U . . .
H12B H 0.0528 0.0223 0.4764 0.061 Uiso 1 1 calc R U . . .
H12C H 0.0842 -0.0904 0.4812 0.061 Uiso 1 1 calc R U . . .
C13 C 0.22051(16) -0.07856(18) 0.3960(2) 0.0326(6) Uani 1 1 d . . . . .
H13A H 0.2570 -0.0595 0.4380 0.049 Uiso 1 1 calc R U . . .
H13B H 0.2028 -0.1476 0.4033 0.049 Uiso 1 1 calc R U . . .
H13C H 0.2490 -0.0727 0.3466 0.049 Uiso 1 1 calc R U . . .
C14 C 0.08608(18) -0.0374(2) 0.3290(2) 0.0337(7) Uani 1 1 d . . . . .
H14A H 0.1137 -0.0293 0.2795 0.051 Uiso 1 1 calc R U . . .
H14B H 0.0695 -0.1071 0.3353 0.051 Uiso 1 1 calc R U . . .
H14C H 0.0382 0.0056 0.3305 0.051 Uiso 1 1 calc R U . . .
C15 C 0.06195(16) 0.55305(19) 0.31866(16) 0.0245(5) Uani 1 1 d . . . . .
C16 C 0.0854(2) 0.6608(2) 0.3463(2) 0.0380(7) Uani 1 1 d . . . . .
H16A H 0.1272 0.6564 0.3862 0.057 Uiso 1 1 calc R U . . .
H16B H 0.1062 0.6992 0.3025 0.057 Uiso 1 1 calc R U . . .
H16C H 0.0375 0.6941 0.3674 0.057 Uiso 1 1 calc R U . . .
C17 C 0.14074(17) 0.5044(2) 0.28467(17) 0.0272(6) Uani 1 1 d . . . . .
H17A H 0.1824 0.5013 0.3248 0.041 Uiso 1 1 calc R U . . .
H17B H 0.1285 0.4369 0.2665 0.041 Uiso 1 1 calc R U . . .
H17C H 0.1604 0.5448 0.2415 0.041 Uiso 1 1 calc R U . . .
C18 C -0.00492(18) 0.5582(2) 0.25467(17) 0.0313(6) Uani 1 1 d . . . . .
H18A H -0.0189 0.4906 0.2381 0.047 Uiso 1 1 calc R U . . .
H18B H -0.0532 0.5911 0.2754 0.047 Uiso 1 1 calc R U . . .
H18C H 0.0155 0.5962 0.2105 0.047 Uiso 1 1 calc R U . . .
C19 C -0.06853(16) 0.5124(2) 0.44796(16) 0.0255(6) Uani 1 1 d . . . . .
C20 C -0.07774(18) 0.6280(2) 0.45219(18) 0.0317(6) Uani 1 1 d . . . . .
H20A H -0.0308 0.6566 0.4788 0.048 Uiso 1 1 calc R U . . .
H20B H -0.0810 0.6553 0.3999 0.048 Uiso 1 1 calc R U . . .
H20C H -0.1272 0.6448 0.4806 0.048 Uiso 1 1 calc R U . . .
C21 C -0.06437(18) 0.4696(2) 0.53226(17) 0.0322(6) Uani 1 1 d . . . . .
H21A H -0.0174 0.4979 0.5590 0.048 Uiso 1 1 calc R U . . .
H21B H -0.1139 0.4875 0.5601 0.048 Uiso 1 1 calc R U . . .
H21C H -0.0592 0.3969 0.5302 0.048 Uiso 1 1 calc R U . . .
C22 C -0.14331(15) 0.4673(2) 0.40558(19) 0.0327(6) Uani 1 1 d . . . . .
H22A H -0.1377 0.3946 0.4028 0.049 Uiso 1 1 calc R U . . .
H22B H -0.1927 0.4842 0.4340 0.049 Uiso 1 1 calc R U . . .
H22C H -0.1465 0.4947 0.3533 0.049 Uiso 1 1 calc R U . . .
C23 C 0.02355(15) 0.25709(19) 0.25823(15) 0.0201(5) Uani 1 1 d . . . . .
H23A H 0.0396 0.3233 0.2382 0.024 Uiso 1 1 calc R U . . .
H23B H 0.0641 0.2093 0.2382 0.024 Uiso 1 1 calc R U . . .
C24 C -0.06928(18) 0.2622(2) 0.10071(17) 0.0295(6) Uani 1 1 d . . . . .
H24A H -0.1205 0.2450 0.0755 0.044 Uiso 1 1 calc R U . . .
H24B H -0.0601 0.3342 0.0965 0.044 Uiso 1 1 calc R U . . .
H24C H -0.0248 0.2264 0.0756 0.044 Uiso 1 1 calc R U . . .
C25 C -0.0936(2) 0.0853(2) 0.20914(19) 0.0388(7) Uani 1 1 d . . . . .
H25A H -0.1444 0.0707 0.1824 0.058 Uiso 1 1 calc R U . . .
H25B H -0.0490 0.0505 0.1834 0.058 Uiso 1 1 calc R U . . .
H25C H -0.0973 0.0627 0.2627 0.058 Uiso 1 1 calc R U . . .
C26 C -0.16809(18) 0.2911(3) 0.2471(2) 0.0454(9) Uani 1 1 d . . . . .
H26A H -0.2158 0.2706 0.2176 0.068 Uiso 1 1 calc R U . . .
H26B H -0.1754 0.2729 0.3014 0.068 Uiso 1 1 calc R U . . .
H26C H -0.1611 0.3635 0.2429 0.068 Uiso 1 1 calc R U . . .
C27 C -0.05459(15) 0.1854(2) 0.44005(15) 0.0227(5) Uani 1 1 d . . . . .
H27A H -0.1036 0.2207 0.4219 0.027 Uiso 1 1 calc R U . . .
H27B H -0.0555 0.1197 0.4141 0.027 Uiso 1 1 calc R U . . .
C28 C -0.1018(2) 0.0170(2) 0.56309(18) 0.0370(7) Uani 1 1 d . . . . .
H28A H -0.1126 0.0062 0.6180 0.056 Uiso 1 1 calc R U . . .
H28B H -0.1497 -0.0014 0.5330 0.056 Uiso 1 1 calc R U . . .
H28C H -0.0558 -0.0242 0.5471 0.056 Uiso 1 1 calc R U . . .
C29 C -0.1709(2) 0.2275(3) 0.5798(2) 0.0502(9) Uani 1 1 d . . . . .
H29A H -0.1817 0.2117 0.6340 0.075 Uiso 1 1 calc R U . . .
H29B H -0.1614 0.2993 0.5744 0.075 Uiso 1 1 calc R U . . .
H29C H -0.2176 0.2082 0.5484 0.075 Uiso 1 1 calc R U . . .
C30 C 0.01143(19) 0.1885(2) 0.61300(17) 0.0333(6) Uani 1 1 d . . . . .
H30A H -0.0032 0.1719 0.6662 0.050 Uiso 1 1 calc R U . . .
H30B H 0.0595 0.1505 0.5978 0.050 Uiso 1 1 calc R U . . .
H30C H 0.0230 0.2600 0.6093 0.050 Uiso 1 1 calc R U . . .
O1 O 0.20957(11) 0.15426(14) 0.47287(11) 0.0242(4) Uani 1 1 d . . . . .
O2 O 0.09678(11) 0.49616(13) 0.46650(11) 0.0247(4) Uani 1 1 d . . . . .
Ti1 Ti 0.04466(2) 0.26406(3) 0.38577(2) 0.01447(10) Uani 1 1 d . . . . .
P1 P 0.02784(3) 0.46543(4) 0.39961(4) 0.01839(13) Uani 1 1 d . . . . .
P2 P 0.16639(3) 0.13175(4) 0.38711(4) 0.01725(13) Uani 1 1 d . . . . .
Si1 Si -0.07407(4) 0.22528(5) 0.20712(4) 0.02174(15) Uani 1 1 d . . . . .
Si2 Si -0.07681(4) 0.15569(6) 0.54578(5) 0.02775(17) Uani 1 1 d . . . . .

loop_
_atom_site_aniso_label
_atom_site_aniso_U_11
_atom_site_aniso_U_22
_atom_site_aniso_U_33
_atom_site_aniso_U_23
_atom_site_aniso_U_13
_atom_site_aniso_U_12
C1 0.0159(10) 0.0178(11) 0.0153(11) 0.0013(9) 0.0010(8) -0.0015(8)
C2 0.0205(11) 0.0186(11) 0.0193(12) 0.0012(9) -0.0006(9) -0.0015(9)
C3 0.0305(12) 0.0256(13) 0.0197(12) -0.0021(10) -0.0022(10) -0.0071(10)
C4 0.0300(13) 0.0356(14) 0.0163(11) 0.0028(10) -0.0047(10) -0.0094(11)
C5 0.0233(12) 0.0316(13) 0.0163(11) 0.0075(10) -0.0028(10) -0.0007(10)
C6 0.0216(11) 0.0207(11) 0.0152(11) 0.0028(9) 0.0014(10) 0.0006(9)
C7 0.0189(11) 0.0195(11) 0.0191(11) 0.0026(9) 0.0020(9) 0.0023(9)
C8 0.0233(12) 0.0188(11) 0.0252(13) 0.0038(10) 0.0047(10) -0.0004(9)
C9 0.0210(12) 0.0255(13) 0.0280(13) 0.0027(10) -0.0014(10) 0.0040(10)
C10 0.0238(12) 0.0247(12) 0.0218(12) 0.0007(10) 0.0028(10) 0.0034(10)
C11 0.0321(12) 0.0137(10) 0.0339(15) 0.0055(11) 0.0066(12) 0.0033(9)
C12 0.0556(19) 0.0209(14) 0.0456(18) 0.0129(13) 0.0222(16) 0.0019(13)
C13 0.0389(13) 0.0153(10) 0.0436(16) 0.0070(12) 0.0040(13) 0.0081(10)
C14 0.0330(14) 0.0156(12) 0.0527(19) 0.0023(12) 0.0013(13) -0.0027(10)
C15 0.0318(13) 0.0149(11) 0.0270(14) 0.0004(10) 0.0004(11) 0.0020(10)
C16 0.0533(18) 0.0152(12) 0.0454(18) -0.0024(12) 0.0088(15) -0.0026(12)
C17 0.0282(13) 0.0195(13) 0.0340(15) 0.0008(11) 0.0031(11) -0.0038(10)
C18 0.0382(15) 0.0286(14) 0.0271(14) 0.0062(11) -0.0003(12) 0.0112(12)
C19 0.0287(13) 0.0229(13) 0.0248(13) -0.0050(10) 0.0011(10) 0.0085(10)
C20 0.0401(15) 0.0242(14) 0.0308(15) -0.0068(11) 0.0005(12) 0.0129(11)
C21 0.0375(15) 0.0312(15) 0.0279(15) -0.0015(12) 0.0056(12) 0.0109(12)
C22 0.0240(12) 0.0363(14) 0.0379(16) -0.0070(13) -0.0007(12) 0.0068(10)
C23 0.0212(12) 0.0213(12) 0.0179(12) -0.0001(9) 0.0002(9) -0.0025(9)
C24 0.0378(15) 0.0291(14) 0.0215(13) 0.0001(11) -0.0060(12) -0.0049(11)
C25 0.0535(18) 0.0329(16) 0.0300(15) 0.0008(13) 0.0010(14) -0.0222(14)
C26 0.0237(14) 0.077(3) 0.0352(17) -0.0242(17) -0.0070(12) 0.0050(15)
C27 0.0217(11) 0.0222(12) 0.0243(13) -0.0007(10) 0.0047(10) -0.0022(9)
C28 0.0421(16) 0.0402(16) 0.0289(15) 0.0041(13) 0.0054(13) -0.0153(13)
C29 0.0385(17) 0.058(2) 0.054(2) -0.0182(17) 0.0238(16) -0.0083(15)
C30 0.0413(15) 0.0371(16) 0.0214(13) -0.0026(12) 0.0066(12) -0.0096(13)
O1 0.0327(9) 0.0200(8) 0.0199(8) 0.0030(7) -0.0019(7) 0.0079(7)
O2 0.0288(9) 0.0157(8) 0.0296(9) -0.0052(7) -0.0071(8) 0.0016(7)
Ti1 0.01515(19) 0.01280(18) 0.0155(2) -0.00120(16) 0.00118(16) -0.00046(13)
P1 0.0216(3) 0.0142(2) 0.0194(3) -0.0027(2) -0.0023(2) 0.0032(2)
P2 0.0216(3) 0.0127(2) 0.0174(3) 0.0025(2) 0.0021(2) 0.00274(19)
Si1 0.0220(3) 0.0251(3) 0.0181(3) -0.0039(3) -0.0007(3) -0.0059(3)
Si2 0.0289(4) 0.0309(4) 0.0235(4) -0.0035(3) 0.0107(3) -0.0076(3)

loop_
_atom_type_symbol
_atom_type_description
_atom_type_scat_dispersion_real
_atom_type_scat_dispersion_imag
_atom_type_scat_source
C C 0.0181 0.0091 'International Tables Vol C Tables 4.2.6.8 and 6.1.1.4'
H H 0.0000 0.0000 'International Tables Vol C Tables 4.2.6.8 and 6.1.1.4'
O O 0.0492 0.0322 'International Tables Vol C Tables 4.2.6.8 and 6.1.1.4'
Ti Ti 0.2191 1.8069 'International Tables Vol C Tables 4.2.6.8 and 6.1.1.4'
P P 0.2955 0.4335 'International Tables Vol C Tables 4.2.6.8 and 6.1.1.4'
Si Si 0.2541 0.3302 'International Tables Vol C Tables 4.2.6.8 and 6.1.1.4'

loop_
_geom_angle_atom_site_label_1
_geom_angle_atom_site_label_2
_geom_angle_atom_site_label_3
_geom_angle
_geom_angle_site_symmetry_1
_geom_angle_site_symmetry_3
_geom_angle_publ_flag
C2 C1 C6 113.0(2) . . ?
C2 C1 Ti1 123.69(16) . . ?
C6 C1 Ti1 121.31(17) . . ?
O2 C2 C3 114.3(2) . . ?
O2 C2 C1 120.8(2) . . ?
C3 C2 C1 124.9(2) . . ?
C4 C3 C2 118.1(2) . . ?
C4 C3 H3 120.9 . . ?
C2 C3 H3 120.9 . . ?
C3 C4 C5 120.8(2) . . ?
C3 C4 H4 119.6 . . ?
C5 C4 H4 119.6 . . ?
C4 C5 C6 118.2(2) . . ?
C4 C5 H5 120.9 . . ?
C6 C5 H5 120.9 . . ?
C5 C6 O1 115.0(2) . . ?
C5 C6 C1 124.9(2) . . ?
O1 C6 C1 120.1(2) . . ?
C10 C7 C9 111.3(2) . . ?
C10 C7 C8 107.4(2) . . ?
C9 C7 C8 108.1(2) . . ?
C10 C7 P2 110.58(16) . . ?
C9 C7 P2 112.65(17) . . ?
C8 C7 P2 106.47(16) . . ?
C7 C8 H8A 109.5 . . ?
C7 C8 H8B 109.5 . . ?
H8A C8 H8B 109.5 . . ?
C7 C8 H8C 109.5 . . ?
H8A C8 H8C 109.5 . . ?
H8B C8 H8C 109.5 . . ?
C7 C9 H9A 109.5 . . ?
C7 C9 H9B 109.5 . . ?
H9A C9 H9B 109.5 . . ?
C7 C9 H9C 109.5 . . ?
H9A C9 H9C 109.5 . . ?
H9B C9 H9C 109.5 . . ?
C7 C10 H10A 109.5 . . ?
C7 C10 H10B 109.5 . . ?
H10A C10 H10B 109.5 . . ?
C7 C10 H10C 109.5 . . ?
H10A C10 H10C 109.5 . . ?
H10B C10 H10C 109.5 . . ?
C14 C11 C12 109.5(2) . . ?
C14 C11 C13 110.0(2) . . ?
C12 C11 C13 107.7(2) . . ?
C14 C11 P2 107.78(18) . . ?
C12 C11 P2 105.40(18) . . ?
C13 C11 P2 116.34(17) . . ?
C11 C12 H12A 109.5 . . ?
C11 C12 H12B 109.5 . . ?
H12A C12 H12B 109.5 . . ?
C11 C12 H12C 109.5 . . ?
H12A C12 H12C 109.5 . . ?
H12B C12 H12C 109.5 . . ?
C11 C13 H13A 109.5 . . ?
C11 C13 H13B 109.5 . . ?
H13A C13 H13B 109.5 . . ?
C11 C13 H13C 109.5 . . ?
H13A C13 H13C 109.5 . . ?
H13B C13 H13C 109.5 . . ?
C11 C14 H14A 109.5 . . ?
C11 C14 H14B 109.5 . . ?
H14A C14 H14B 109.5 . . ?
C11 C14 H14C 109.5 . . ?
H14A C14 H14C 109.5 . . ?
H14B C14 H14C 109.5 . . ?
C18 C15 C16 110.4(2) . . ?
C18 C15 C17 109.7(2) . . ?
C16 C15 C17 107.0(2) . . ?
C18 C15 P1 109.80(18) . . ?
C16 C15 P1 114.4(2) . . ?
C17 C15 P1 105.32(17) . . ?
C15 C16 H16A 109.5 . . ?
C15 C16 H16B 109.5 . . ?
H16A C16 H16B 109.5 . . ?
C15 C16 H16C 109.5 . . ?
H16A C16 H16C 109.5 . . ?
H16B C16 H16C 109.5 . . ?
C15 C17 H17A 109.5 . . ?
C15 C17 H17B 109.5 . . ?
H17A C17 H17B 109.5 . . ?
C15 C17 H17C 109.5 . . ?
H17A C17 H17C 109.5 . . ?
H17B C17 H17C 109.5 . . ?
C15 C18 H18A 109.5 . . ?
C15 C18 H18B 109.5 . . ?
H18A C18 H18B 109.5 . . ?
C15 C18 H18C 109.5 . . ?
H18A C18 H18C 109.5 . . ?
H18B C18 H18C 109.5 . . ?
C22 C19 C20 109.3(2) . . ?
C22 C19 C21 109.4(2) . . ?
C20 C19 C21 108.8(2) . . ?
C22 C19 P1 109.04(18) . . ?
C20 C19 P1 115.5(2) . . ?
C21 C19 P1 104.60(17) . . ?
C19 C20 H20A 109.5 . . ?
C19 C20 H20B 109.5 . . ?
H20A C20 H20B 109.5 . . ?
C19 C20 H20C 109.5 . . ?
H20A C20 H20C 109.5 . . ?
H20B C20 H20C 109.5 . . ?
C19 C21 H21A 109.5 . . ?
C19 C21 H21B 109.5 . . ?
H21A C21 H21B 109.5 . . ?
C19 C21 H21C 109.5 . . ?
H21A C21 H21C 109.5 . . ?
H21B C21 H21C 109.5 . . ?
C19 C22 H22A 109.5 . . ?
C19 C22 H22B 109.5 . . ?
H22A C22 H22B 109.5 . . ?
C19 C22 H22C 109.5 . . ?
H22A C22 H22C 109.5 . . ?
H22B C22 H22C 109.5 . . ?
Si1 C23 Ti1 127.25(13) . . ?
Si1 C23 H23A 105.5 . . ?
Ti1 C23 H23A 105.5 . . ?
Si1 C23 H23B 105.5 . . ?
Ti1 C23 H23B 105.5 . . ?
H23A C23 H23B 106.1 . . ?
Si1 C24 H24A 109.5 . . ?
Si1 C24 H24B 109.5 . . ?
H24A C24 H24B 109.5 . . ?
Si1 C24 H24C 109.5 . . ?
H24A C24 H24C 109.5 . . ?
H24B C24 H24C 109.5 . . ?
Si1 C25 H25A 109.5 . . ?
Si1 C25 H25B 109.5 . . ?
H25A C25 H25B 109.5 . . ?
Si1 C25 H25C 109.5 . . ?
H25A C25 H25C 109.5 . . ?
H25B C25 H25C 109.5 . . ?
Si1 C26 H26A 109.5 . . ?
Si1 C26 H26B 109.5 . . ?
H26A C26 H26B 109.5 . . ?
Si1 C26 H26C 109.5 . . ?
H26A C26 H26C 109.5 . . ?
H26B C26 H26C 109.5 . . ?
Si2 C27 Ti1 131.59(14) . . ?
Si2 C27 H27A 104.4 . . ?
Ti1 C27 H27A 104.4 . . ?
Si2 C27 H27B 104.4 . . ?
Ti1 C27 H27B 104.4 . . ?
H27A C27 H27B 105.6 . . ?
Si2 C28 H28A 109.5 . . ?
Si2 C28 H28B 109.5 . . ?
H28A C28 H28B 109.5 . . ?
Si2 C28 H28C 109.5 . . ?
H28A C28 H28C 109.5 . . ?
H28B C28 H28C 109.5 . . ?
Si2 C29 H29A 109.5 . . ?
Si2 C29 H29B 109.5 . . ?
H29A C29 H29B 109.5 . . ?
Si2 C29 H29C 109.5 . . ?
H29A C29 H29C 109.5 . . ?
H29B C29 H29C 109.5 . . ?
Si2 C30 H30A 109.5 . . ?
Si2 C30 H30B 109.5 . . ?
H30A C30 H30B 109.5 . . ?
Si2 C30 H30C 109.5 . . ?
H30A C30 H30C 109.5 . . ?
H30B C30 H30C 109.5 . . ?
C6 O1 P2 115.59(15) . . ?
C2 O2 P1 117.52(16) . . ?
C27 Ti1 C23 106.91(10) . . ?
C27 Ti1 C1 116.17(9) . . ?
C23 Ti1 C1 136.74(9) . . ?
C27 Ti1 P2 103.99(7) . . ?
C23 Ti1 P2 95.60(7) . . ?
C1 Ti1 P2 71.05(6) . . ?
C27 Ti1 P1 111.55(7) . . ?
C23 Ti1 P1 96.45(7) . . ?
C1 Ti1 P1 71.97(6) . . ?
P2 Ti1 P1 136.99(2) . . ?
O2 P1 C19 100.48(11) . . ?
O2 P1 C15 98.99(11) . . ?
C19 P1 C15 111.43(12) . . ?
O2 P1 Ti1 103.60(7) . . ?
C19 P1 Ti1 116.82(9) . . ?
C15 P1 Ti1 120.89(8) . . ?
O1 P2 C11 100.65(11) . . ?
O1 P2 C7 101.61(11) . . ?
C11 P2 C7 110.15(11) . . ?
O1 P2 Ti1 101.98(7) . . ?
C11 P2 Ti1 120.58(8) . . ?
C7 P2 Ti1 117.74(8) . . ?
C23 Si1 C25 110.99(13) . . ?
C23 Si1 C24 111.03(12) . . ?
C25 Si1 C24 106.26(14) . . ?
C23 Si1 C26 114.70(13) . . ?
C25 Si1 C26 108.08(17) . . ?
C24 Si1 C26 105.29(15) . . ?
C27 Si2 C29 110.22(16) . . ?
C27 Si2 C30 112.90(12) . . ?
C29 Si2 C30 108.24(16) . . ?
C27 Si2 C28 113.04(13) . . ?
C29 Si2 C28 105.20(16) . . ?
C30 Si2 C28 106.83(14) . . ?

loop_
_geom_bond_atom_site_label_1
_geom_bond_atom_site_label_2
_geom_bond_distance
_geom_bond_site_symmetry_2
_geom_bond_publ_flag
C1 C2 1.399(3) . ?
C1 C6 1.405(3) . ?
C1 Ti1 2.223(2) . ?
C2 O2 1.399(3) . ?
C2 C3 1.392(3) . ?
C3 C4 1.387(4) . ?
C3 H3 0.9300 . ?
C4 C5 1.384(4) . ?
C4 H4 0.9300 . ?
C5 C6 1.388(4) . ?
C5 H5 0.9300 . ?
C6 O1 1.402(3) . ?
C7 C10 1.535(3) . ?
C7 C9 1.537(3) . ?
C7 C8 1.543(3) . ?
C7 P2 1.875(2) . ?
C8 H8A 0.9600 . ?
C8 H8B 0.9600 . ?
C8 H8C 0.9600 . ?
C9 H9A 0.9600 . ?
C9 H9B 0.9600 . ?
C9 H9C 0.9600 . ?
C10 H10A 0.9600 . ?
C10 H10B 0.9600 . ?
C10 H10C 0.9600 . ?
C11 C14 1.532(4) . ?
C11 C12 1.531(4) . ?
C11 C13 1.539(3) . ?
C11 P2 1.872(2) . ?
C12 H12A 0.9600 . ?
C12 H12B 0.9600 . ?
C12 H12C 0.9600 . ?
C13 H13A 0.9600 . ?
C13 H13B 0.9600 . ?
C13 H13C 0.9600 . ?
C14 H14A 0.9600 . ?
C14 H14B 0.9600 . ?
C14 H14C 0.9600 . ?
C15 C18 1.536(4) . ?
C15 C16 1.540(4) . ?
C15 C17 1.539(4) . ?
C15 P1 1.877(3) . ?
C16 H16A 0.9600 . ?
C16 H16B 0.9600 . ?
C16 H16C 0.9600 . ?
C17 H17A 0.9600 . ?
C17 H17B 0.9600 . ?
C17 H17C 0.9600 . ?
C18 H18A 0.9600 . ?
C18 H18B 0.9600 . ?
C18 H18C 0.9600 . ?
C19 C22 1.528(4) . ?
C19 C20 1.529(4) . ?
C19 C21 1.540(4) . ?
C19 P1 1.868(3) . ?
C20 H20A 0.9600 . ?
C20 H20B 0.9600 . ?
C20 H20C 0.9600 . ?
C21 H21A 0.9600 . ?
C21 H21B 0.9600 . ?
C21 H21C 0.9600 . ?
C22 H22A 0.9600 . ?
C22 H22B 0.9600 . ?
C22 H22C 0.9600 . ?
C23 Si1 1.851(3) . ?
C23 Ti1 2.196(3) . ?
C23 H23A 0.9700 . ?
C23 H23B 0.9700 . ?
C24 Si1 1.874(3) . ?
C24 H24A 0.9600 . ?
C24 H24B 0.9600 . ?
C24 H24C 0.9600 . ?
C25 Si1 1.867(3) . ?
C25 H25A 0.9600 . ?
C25 H25B 0.9600 . ?
C25 H25C 0.9600 . ?
C26 Si1 1.878(3) . ?
C26 H26A 0.9600 . ?
C26 H26B 0.9600 . ?
C26 H26C 0.9600 . ?
C27 Si2 1.873(3) . ?
C27 Ti1 2.122(2) . ?
C27 H27A 0.9700 . ?
C27 H27B 0.9700 . ?
C28 Si2 1.890(3) . ?
C28 H28A 0.9600 . ?
C28 H28B 0.9600 . ?
C28 H28C 0.9600 . ?
C29 Si2 1.883(3) . ?
C29 H29A 0.9600 . ?
C29 H29B 0.9600 . ?
C29 H29C 0.9600 . ?
C30 Si2 1.879(3) . ?
C30 H30A 0.9600 . ?
C30 H30B 0.9600 . ?
C30 H30C 0.9600 . ?
O1 P2 1.6431(19) . ?
O2 P1 1.6434(18) . ?
Ti1 P2 2.6281(6) . ?
Ti1 P1 2.6707(7) . ?

loop_
_geom_torsion_atom_site_label_1
_geom_torsion_atom_site_label_2
_geom_torsion_atom_site_label_3
_geom_torsion_atom_site_label_4
_geom_torsion
_geom_torsion_site_symmetry_1
_geom_torsion_site_symmetry_2
_geom_torsion_site_symmetry_3
_geom_torsion_site_symmetry_4
_geom_torsion_publ_flag
C6 C1 C2 O2 175.7(2) . . . . ?
Ti1 C1 C2 O2 -20.2(3) . . . . ?
C6 C1 C2 C3 -3.5(3) . . . . ?
Ti1 C1 C2 C3 160.63(19) . . . . ?
O2 C2 C3 C4 -177.5(2) . . . . ?
C1 C2 C3 C4 1.8(4) . . . . ?
C2 C3 C4 C5 0.5(4) . . . . ?
C3 C4 C5 C6 -0.6(4) . . . . ?
C4 C5 C6 O1 177.7(2) . . . . ?
C4 C5 C6 C1 -1.4(4) . . . . ?
C2 C1 C6 C5 3.3(3) . . . . ?
Ti1 C1 C6 C5 -161.2(2) . . . . ?
C2 C1 C6 O1 -175.8(2) . . . . ?
Ti1 C1 C6 O1 19.7(3) . . . . ?
C5 C6 O1 P2 -170.13(18) . . . . ?
C1 C6 O1 P2 9.0(3) . . . . ?
C3 C2 O2 P1 -168.55(17) . . . . ?
C1 C2 O2 P1 12.2(3) . . . . ?
C2 O2 P1 C19 120.23(19) . . . . ?
C2 O2 P1 C15 -125.85(18) . . . . ?
C2 O2 P1 Ti1 -0.89(18) . . . . ?
C22 C19 P1 O2 -165.49(19) . . . . ?
C20 C19 P1 O2 71.0(2) . . . . ?
C21 C19 P1 O2 -48.6(2) . . . . ?
C22 C19 P1 C15 90.4(2) . . . . ?
C20 C19 P1 C15 -33.1(2) . . . . ?
C21 C19 P1 C15 -152.68(19) . . . . ?
C22 C19 P1 Ti1 -54.3(2) . . . . ?
C20 C19 P1 Ti1 -177.80(17) . . . . ?
C21 C19 P1 Ti1 62.6(2) . . . . ?
C18 C15 P1 O2 -166.73(18) . . . . ?
C16 C15 P1 O2 -41.9(2) . . . . ?
C17 C15 P1 O2 75.24(18) . . . . ?
C18 C15 P1 C19 -61.7(2) . . . . ?
C16 C15 P1 C19 63.1(2) . . . . ?
C17 C15 P1 C19 -179.69(17) . . . . ?
C18 C15 P1 Ti1 81.43(19) . . . . ?
C16 C15 P1 Ti1 -153.77(18) . . . . ?
C17 C15 P1 Ti1 -36.6(2) . . . . ?
C6 O1 P2 C11 -150.50(17) . . . . ?
C6 O1 P2 C7 96.14(18) . . . . ?
C6 O1 P2 Ti1 -25.82(17) . . . . ?
C14 C11 P2 O1 166.82(18) . . . . ?
C12 C11 P2 O1 50.0(2) . . . . ?
C13 C11 P2 O1 -69.2(2) . . . . ?
C14 C11 P2 C7 -86.50(19) . . . . ?
C12 C11 P2 C7 156.66(19) . . . . ?
C13 C11 P2 C7 37.5(3) . . . . ?
C14 C11 P2 Ti1 55.9(2) . . . . ?
C12 C11 P2 Ti1 -60.9(2) . . . . ?
C13 C11 P2 Ti1 179.91(19) . . . . ?
C10 C7 P2 O1 158.17(16) . . . . ?
C9 C7 P2 O1 32.96(19) . . . . ?
C8 C7 P2 O1 -85.40(18) . . . . ?
C10 C7 P2 C11 52.1(2) . . . . ?
C9 C7 P2 C11 -73.1(2) . . . . ?
C8 C7 P2 C11 168.55(17) . . . . ?
C10 C7 P2 Ti1 -91.50(16) . . . . ?
C9 C7 P2 Ti1 143.29(15) . . . . ?
C8 C7 P2 Ti1 24.92(19) . . . . ?
Ti1 C23 Si1 C25 -76.97(19) . . . . ?
Ti1 C23 Si1 C24 165.07(15) . . . . ?
Ti1 C23 Si1 C26 45.9(2) . . . . ?
Ti1 C27 Si2 C29 112.8(2) . . . . ?
Ti1 C27 Si2 C30 -8.3(2) . . . . ?
Ti1 C27 Si2 C28 -129.75(19) . . . . ?
